data_4334787
loop_
_publ_author_name
'Thi Nhu Y Hoang'
'Marie Humbert-Droz'
'Thibault Dutronc'
'Laure Gu\'en\'ee'
'C\'eline Besnard'
'Claude Piguet'

_publ_contact_author_address
;Department of inorganic, analytic and applied chemistry 
University of Geneva, Sciences II 
30 quai Ernest-Ansermet 
CH-1211 Gen\`eve 4 
;
_publ_contact_author_email claude.Piguet@unige.ch
_publ_contact_author_fax '+41 (0)22 379 68 30 '
_publ_contact_author_name 'Claude Piguet'
_publ_contact_author_phone '+41 (0)22 379 60 34'
_publ_section_title
;
 A Polyaromatic Terdentate Binding Unit with Fused 5,6-Membered Chelates
 for Complexing s-, p-, d-, and f-Block Cations
;
_journal_name_full 'Inorganic Chemistry'
_journal_page_first 5570
_journal_page_last 5580
_journal_paper_doi 10.1021/ic400526j
_journal_volume 52
_journal_year 2013
_chemical_formula_moiety 'C34 H24 Cl2 N8 Y, I3, C H2 Cl2'
_chemical_formula_sum 'C35 H26 Cl4 I3 N8 Y'
_chemical_formula_weight 1170.05
_chemical_name_systematic
; 
 ? 
;
_space_group_IT_number 2
_symmetry_cell_setting triclinic
_symmetry_space_group_name_Hall '-P 1'
_symmetry_space_group_name_H-M 'P -1'
_atom_sites_solution_hydrogens geom
_atom_sites_solution_primary direct
_atom_sites_solution_secondary difmap
_audit_creation_method SHELXL-97
_cell_angle_alpha 91.029(3)
_cell_angle_beta 90.220(3)
_cell_angle_gamma 92.195(3)
_cell_formula_units_Z 2
_cell_length_a 9.9524(4)
_cell_length_b 13.0566(5)
_cell_length_c 14.5815(6)
_cell_measurement_reflns_used 7308
_cell_measurement_temperature 180(2)
_cell_measurement_theta_max 73.2377
_cell_measurement_theta_min 3.0286
_cell_volume 1893.07(13)
_computing_cell_refinement
;
CrysAlisPro, Agilent Technologies,
Version 1.171.35.11 (release 16-05-2011 CrysAlis171 .NET)
(compiled May 16 2011,17:55:39)
;
_computing_data_collection
;
CrysAlisPro, Agilent Technologies,
Version 1.171.35.11 (release 16-05-2011 CrysAlis171 .NET)
(compiled May 16 2011,17:55:39)
;
_computing_data_reduction
;
CrysAlisPro, Agilent Technologies,
Version 1.171.35.11 (release 16-05-2011 CrysAlis171 .NET)
(compiled May 16 2011,17:55:39)
;
_computing_molecular_graphics 'Ortep 3 (Farrugia, 1997)'
_computing_publication_material ShelX_Acta
_computing_structure_refinement 'SHELXL-97 (Sheldrick, 2008)'
_computing_structure_solution 'SIR97 (Altomare, 1999)'
_diffrn_ambient_temperature 180(2)
_diffrn_detector_area_resol_mean 10.4679
_diffrn_measured_fraction_theta_full 1.000
_diffrn_measured_fraction_theta_max 0.969
_diffrn_measurement_device_type 'SuperNova, Dual, Cu at zero, Atlas'
_diffrn_measurement_method '\w scans'
_diffrn_radiation_monochromator mirror
_diffrn_radiation_source 'SuperNova (Cu) x-ray Source'
_diffrn_radiation_type CuK\a
_diffrn_radiation_wavelength 1.54184
_diffrn_reflns_av_R_equivalents 0.0264
_diffrn_reflns_av_sigmaI/netI 0.0341
_diffrn_reflns_limit_h_max 11
_diffrn_reflns_limit_h_min -12
_diffrn_reflns_limit_k_max 14
_diffrn_reflns_limit_k_min -16
_diffrn_reflns_limit_l_max 15
_diffrn_reflns_limit_l_min -18
_diffrn_reflns_number 12639
_diffrn_reflns_theta_full 66.97
_diffrn_reflns_theta_max 73.40
_diffrn_reflns_theta_min 3.03
_exptl_absorpt_coefficient_mu 24.289
_exptl_absorpt_correction_T_max 0.422
_exptl_absorpt_correction_T_min 0.097
_exptl_absorpt_correction_type analytical
_exptl_absorpt_process_details
;
CrysAlisPro, Agilent Technologies,
Version 1.171.35.11 (release 16-05-2011 CrysAlis171 .NET)
(compiled May 16 2011,17:55:39)
Analytical numeric absorption correction using a multifaceted crystal
            model based on expressions derived by R.C. Clark & J.S. Reid.
(Clark, R. C. & Reid, J. S. (1995). Acta Cryst. A51, 887-897)
;
_exptl_crystal_colour red
_exptl_crystal_density_diffrn 2.053
_exptl_crystal_description prism
_exptl_crystal_F_000 1116
_exptl_crystal_size_max 0.2046
_exptl_crystal_size_mid 0.0627
_exptl_crystal_size_min 0.0437
_refine_diff_density_max 2.667
_refine_diff_density_min -2.018
_refine_diff_density_rms 0.205
_refine_ls_extinction_method none
_refine_ls_goodness_of_fit_ref 1.119
_refine_ls_hydrogen_treatment constr
_refine_ls_matrix_type full
_refine_ls_number_parameters 463
_refine_ls_number_reflns 7379
_refine_ls_number_restraints 0
_refine_ls_restrained_S_all 1.119
_refine_ls_R_factor_all 0.0607
_refine_ls_R_factor_gt 0.0573
_refine_ls_shift/su_max 0.001
_refine_ls_shift/su_mean 0.000
_refine_ls_structure_factor_coef Fsqd
_refine_ls_weighting_details 'calc w=1/[\s^2^(Fo^2^)+(0.0928P)^2^+9.2213P] where P=(Fo^2^+2Fc^2^)/3'
_refine_ls_weighting_scheme calc
_refine_ls_wR_factor_gt 0.1658
_refine_ls_wR_factor_ref 0.1689
_reflns_number_gt 6770
_reflns_number_total 7379
_reflns_threshold_expression >2sigma(I)
_cod_data_source_file ic400526j_si_002_1.cif
_cod_data_source_block 9
_cod_original_cell_volume 1893.07(14)
_cod_database_code 4334787

loop_
_symmetry_equiv_pos_as_xyz
'x, y, z'
'-x, -y, -z'

loop_
_atom_site_label
_atom_site_type_symbol
_atom_site_fract_x
_atom_site_fract_y
_atom_site_fract_z
_atom_site_U_iso_or_equiv
_atom_site_adp_type
_atom_site_occupancy
_atom_site_symmetry_multiplicity
_atom_site_calc_flag
_atom_site_refinement_flags
I1 I 0.0000 0.5000 0.5000 0.04379(19) Uani 1 2 d S
I2 I 0.26725(6) 0.54601(5) 0.42793(5) 0.0606(2) Uani 1 1 d .
I3 I 0.72363(6) 0.56218(5) 0.98264(6) 0.0621(2) Uani 1 1 d .
I4 I 1.0000 0.5000 1.0000 0.04317(19) Uani 1 2 d S
Y8 Y 0.78651(5) 1.00242(4) 0.25125(4) 0.02306(15) Uani 1 1 d .
Cl3 Cl 0.59096(15) 0.91201(13) 0.15097(12) 0.0348(3) Uani 1 1 d .
Cl4 Cl 0.60526(15) 1.09743(13) 0.35095(12) 0.0341(3) Uani 1 1 d .
N1 N 0.9171(5) 1.1625(4) 0.3061(4) 0.0258(10) Uani 1 1 d .
N2 N 1.1304(5) 1.0837(5) 0.3291(4) 0.0301(12) Uani 1 1 d .
N3 N 0.9700(5) 0.9546(4) 0.3700(4) 0.0259(11) Uani 1 1 d .
N4 N 0.7097(6) 0.8765(4) 0.3653(4) 0.0304(12) Uani 1 1 d .
N5 N 0.8933(5) 0.8404(4) 0.1944(4) 0.0270(11) Uani 1 1 d .
N6 N 1.1178(5) 0.9159(5) 0.1773(4) 0.0298(12) Uani 1 1 d .
N7 N 0.9738(5) 1.0456(4) 0.1323(3) 0.0264(11) Uani 1 1 d .
N8 N 0.7242(6) 1.1302(5) 0.1378(4) 0.0321(12) Uani 1 1 d .
C1 C 0.8624(7) 1.2536(5) 0.2883(5) 0.0333(14) Uani 1 1 d .
H1 H 0.7676 1.2583 0.2924 0.040 Uiso 1 1 calc R
C2 C 0.9389(9) 1.3414(6) 0.2639(6) 0.0419(17) Uani 1 1 d .
H2 H 0.8951 1.4030 0.2515 0.050 Uiso 1 1 calc R
C3 C 1.0759(9) 1.3389(6) 0.2580(6) 0.0441(18) Uani 1 1 d .
H3 H 1.1281 1.3972 0.2392 0.053 Uiso 1 1 calc R
C4 C 1.1365(7) 1.2483(6) 0.2804(5) 0.0347(15) Uani 1 1 d .
C5 C 1.2712(7) 1.2144(7) 0.2855(6) 0.0422(18) Uani 1 1 d .
H5 H 1.3504 1.2534 0.2707 0.051 Uiso 1 1 calc R
C6 C 1.2656(7) 1.1175(6) 0.3149(5) 0.0375(16) Uani 1 1 d .
H6 H 1.3416 1.0772 0.3249 0.045 Uiso 1 1 calc R
C7 C 1.0509(7) 1.1643(5) 0.3064(4) 0.0274(13) Uani 1 1 d .
C8 C 1.0954(6) 0.9943(5) 0.3771(4) 0.0281(13) Uani 1 1 d .
C9 C 1.1955(7) 0.9493(6) 0.4303(5) 0.0360(15) Uani 1 1 d .
H9 H 1.2818 0.9820 0.4378 0.043 Uiso 1 1 calc R
C10 C 1.1658(8) 0.8580(6) 0.4707(5) 0.0385(16) Uani 1 1 d .
H10 H 1.2334 0.8237 0.5030 0.046 Uiso 1 1 calc R
C11 C 1.0361(8) 0.8154(6) 0.4644(5) 0.0361(15) Uani 1 1 d .
H11 H 1.0138 0.7519 0.4924 0.043 Uiso 1 1 calc R
C12 C 0.9394(7) 0.8669(5) 0.4166(4) 0.0283(13) Uani 1 1 d .
C13 C 0.7976(7) 0.8294(5) 0.4194(5) 0.0312(14) Uani 1 1 d .
C14 C 0.7540(9) 0.7502(7) 0.4759(6) 0.0447(18) Uani 1 1 d .
H14 H 0.8170 0.7159 0.5122 0.054 Uiso 1 1 calc R
C15 C 0.6192(10) 0.7214(7) 0.4793(6) 0.050(2) Uani 1 1 d .
H15 H 0.5886 0.6682 0.5187 0.060 Uiso 1 1 calc R
C16 C 0.5289(8) 0.7712(6) 0.4244(6) 0.0430(18) Uani 1 1 d .
H16 H 0.4357 0.7526 0.4245 0.052 Uiso 1 1 calc R
C17 C 0.5791(7) 0.8479(6) 0.3700(5) 0.0381(16) Uani 1 1 d .
H17 H 0.5174 0.8831 0.3332 0.046 Uiso 1 1 calc R
C18 C 0.8266(8) 0.7501(5) 0.2092(5) 0.0344(14) Uani 1 1 d .
H18 H 0.7313 0.7479 0.2039 0.041 Uiso 1 1 calc R
C19 C 0.8891(9) 0.6598(6) 0.2318(6) 0.0408(17) Uani 1 1 d .
H19 H 0.8369 0.5982 0.2400 0.049 Uiso 1 1 calc R
C20 C 1.0268(10) 0.6606(6) 0.2422(6) 0.0458(19) Uani 1 1 d .
H20 H 1.0707 0.6014 0.2617 0.055 Uiso 1 1 calc R
C21 C 1.0993(8) 0.7503(6) 0.2232(5) 0.0360(15) Uani 1 1 d .
C22 C 1.2386(8) 0.7827(7) 0.2234(6) 0.0447(19) Uani 1 1 d .
H22 H 1.3118 0.7427 0.2410 0.054 Uiso 1 1 calc R
C23 C 1.2471(7) 0.8798(7) 0.1943(5) 0.0418(18) Uani 1 1 d .
H23 H 1.3288 0.9186 0.1863 0.050 Uiso 1 1 calc R
C24 C 1.0268(7) 0.8358(5) 0.1963(4) 0.0274(13) Uani 1 1 d .
C25 C 1.0940(7) 1.0052(6) 0.1276(4) 0.0294(13) Uani 1 1 d .
C26 C 1.2012(7) 1.0467(6) 0.0756(5) 0.0368(16) Uani 1 1 d .
H26 H 1.2843 1.0136 0.0714 0.044 Uiso 1 1 calc R
C27 C 1.1810(8) 1.1372(7) 0.0312(5) 0.0429(18) Uani 1 1 d .
H27 H 1.2525 1.1698 -0.0015 0.051 Uiso 1 1 calc R
C28 C 1.0564(8) 1.1804(6) 0.0344(5) 0.0367(16) Uani 1 1 d .
H28 H 1.0418 1.2430 0.0043 0.044 Uiso 1 1 calc R
C29 C 0.9528(7) 1.1311(5) 0.0820(4) 0.0289(13) Uani 1 1 d .
C30 C 0.8152(7) 1.1685(5) 0.0780(5) 0.0304(14) Uani 1 1 d .
C31 C 0.7783(9) 1.2408(6) 0.0134(5) 0.0411(17) Uani 1 1 d .
H31 H 0.8435 1.2692 -0.0272 0.049 Uiso 1 1 calc R
C32 C 0.6462(10) 1.2708(6) 0.0092(6) 0.0469(19) Uani 1 1 d .
H32 H 0.6193 1.3179 -0.0356 0.056 Uiso 1 1 calc R
C33 C 0.5549(8) 1.2314(6) 0.0709(6) 0.0438(18) Uani 1 1 d .
H33 H 0.4647 1.2526 0.0710 0.053 Uiso 1 1 calc R
C34 C 0.5967(7) 1.1603(6) 0.1328(6) 0.0386(16) Uani 1 1 d .
H34 H 0.5324 1.1312 0.1737 0.046 Uiso 1 1 calc R
Cl2S Cl 0.6005(4) 0.4364(4) 0.3162(3) 0.1049(14) Uani 1 1 d .
Cl3S Cl 0.5134(3) 0.6089(2) 0.2115(2) 0.0726(7) Uani 1 1 d .
C1S C 0.5136(14) 0.4793(9) 0.2192(10) 0.077(3) Uani 1 1 d .
H1SA H 0.5554 0.4508 0.1632 0.093 Uiso 1 1 calc R
H1SB H 0.4195 0.4521 0.2212 0.093 Uiso 1 1 calc R

loop_
_atom_site_aniso_label
_atom_site_aniso_U_11
_atom_site_aniso_U_22
_atom_site_aniso_U_33
_atom_site_aniso_U_23
_atom_site_aniso_U_13
_atom_site_aniso_U_12
I1 0.0517(4) 0.0342(3) 0.0450(4) 0.0050(3) -0.0010(3) -0.0049(3)
I2 0.0475(3) 0.0599(4) 0.0742(4) 0.0211(3) 0.0014(3) -0.0082(3)
I3 0.0467(3) 0.0490(3) 0.0909(5) 0.0081(3) -0.0066(3) 0.0038(2)
I4 0.0502(4) 0.0355(3) 0.0437(4) 0.0000(3) -0.0018(3) 0.0006(3)
Y8 0.0163(2) 0.0284(3) 0.0245(3) 0.00273(19) -0.00036(18) -0.00026(18)
Cl3 0.0216(7) 0.0445(9) 0.0377(8) -0.0016(7) -0.0044(6) -0.0038(6)
Cl4 0.0199(7) 0.0439(9) 0.0386(8) -0.0031(7) 0.0020(6) 0.0042(6)
N1 0.022(2) 0.031(3) 0.024(3) -0.002(2) -0.0012(19) 0.000(2)
N2 0.018(2) 0.038(3) 0.034(3) -0.005(2) -0.003(2) -0.001(2)
N3 0.023(2) 0.034(3) 0.021(2) -0.002(2) -0.0001(19) 0.004(2)
N4 0.025(3) 0.035(3) 0.031(3) 0.006(2) 0.005(2) -0.001(2)
N5 0.026(3) 0.032(3) 0.023(3) 0.000(2) -0.001(2) -0.001(2)
N6 0.019(2) 0.041(3) 0.030(3) -0.007(2) 0.003(2) 0.002(2)
N7 0.028(3) 0.035(3) 0.016(2) -0.003(2) -0.0015(19) -0.005(2)
N8 0.028(3) 0.037(3) 0.032(3) 0.006(2) -0.006(2) -0.002(2)
C1 0.033(3) 0.032(3) 0.036(4) -0.004(3) -0.004(3) 0.002(3)
C2 0.048(4) 0.025(3) 0.052(5) -0.003(3) -0.003(3) 0.001(3)
C3 0.051(5) 0.033(4) 0.047(4) -0.006(3) 0.007(4) -0.012(3)
C4 0.031(3) 0.038(4) 0.034(4) -0.008(3) 0.004(3) -0.008(3)
C5 0.026(3) 0.053(5) 0.046(4) -0.011(4) 0.003(3) -0.012(3)
C6 0.020(3) 0.050(4) 0.043(4) -0.009(3) 0.003(3) -0.001(3)
C7 0.029(3) 0.031(3) 0.022(3) -0.006(2) -0.001(2) -0.003(2)
C8 0.024(3) 0.038(3) 0.022(3) -0.003(2) -0.002(2) 0.004(2)
C9 0.026(3) 0.052(4) 0.031(3) -0.006(3) -0.005(3) 0.008(3)
C10 0.035(4) 0.049(4) 0.032(4) -0.005(3) -0.005(3) 0.017(3)
C11 0.044(4) 0.040(4) 0.025(3) 0.001(3) -0.003(3) 0.013(3)
C12 0.032(3) 0.030(3) 0.023(3) -0.002(2) 0.002(2) 0.005(2)
C13 0.040(4) 0.030(3) 0.023(3) -0.001(2) 0.005(3) 0.002(3)
C14 0.051(5) 0.048(4) 0.035(4) 0.016(3) 0.001(3) -0.001(4)
C15 0.055(5) 0.051(5) 0.044(5) 0.018(4) 0.006(4) -0.008(4)
C16 0.038(4) 0.046(4) 0.044(4) 0.006(3) 0.015(3) -0.007(3)
C17 0.030(3) 0.044(4) 0.040(4) 0.009(3) 0.004(3) 0.002(3)
C18 0.036(4) 0.031(3) 0.035(4) -0.001(3) 0.000(3) -0.002(3)
C19 0.048(4) 0.030(3) 0.044(4) -0.003(3) 0.001(3) 0.000(3)
C20 0.061(5) 0.032(4) 0.046(5) -0.002(3) -0.004(4) 0.014(3)
C21 0.036(4) 0.040(4) 0.032(4) -0.007(3) -0.002(3) 0.012(3)
C22 0.031(4) 0.062(5) 0.043(4) -0.011(4) -0.007(3) 0.021(3)
C23 0.021(3) 0.065(5) 0.039(4) -0.010(4) -0.004(3) 0.005(3)
C24 0.029(3) 0.034(3) 0.019(3) -0.005(2) -0.001(2) 0.006(2)
C25 0.025(3) 0.042(4) 0.021(3) -0.006(3) 0.001(2) -0.006(3)
C26 0.026(3) 0.051(4) 0.032(4) -0.014(3) 0.008(3) -0.008(3)
C27 0.043(4) 0.051(5) 0.033(4) -0.006(3) 0.011(3) -0.020(3)
C28 0.041(4) 0.043(4) 0.026(3) 0.001(3) 0.004(3) -0.012(3)
C29 0.033(3) 0.032(3) 0.021(3) -0.006(2) 0.001(2) -0.008(3)
C30 0.036(3) 0.031(3) 0.023(3) 0.001(2) -0.004(3) -0.008(3)
C31 0.052(5) 0.038(4) 0.033(4) 0.007(3) -0.004(3) -0.003(3)
C32 0.060(5) 0.036(4) 0.045(5) 0.009(3) -0.017(4) 0.006(4)
C33 0.042(4) 0.042(4) 0.049(5) 0.004(3) -0.015(3) 0.010(3)
C34 0.028(3) 0.043(4) 0.045(4) 0.007(3) -0.007(3) 0.001(3)
Cl2S 0.0732(19) 0.134(3) 0.113(3) 0.054(2) 0.0197(18) 0.048(2)
Cl3S 0.0597(14) 0.0563(14) 0.102(2) 0.0010(13) 0.0062(14) 0.0073(11)
C1S 0.086(8) 0.051(6) 0.095(9) 0.006(6) -0.006(7) -0.004(5)

loop_
_atom_type_symbol
_atom_type_description
_atom_type_scat_dispersion_real
_atom_type_scat_dispersion_imag
_atom_type_scat_source
C C 0.0181 0.0091 'International Tables Vol C Tables 4.2.6.8 and 6.1.1.4'
H H 0.0000 0.0000 'International Tables Vol C Tables 4.2.6.8 and 6.1.1.4'
Cl Cl 0.3639 0.7018 'International Tables Vol C Tables 4.2.6.8 and 6.1.1.4'
I I -0.3257 6.8362 'International Tables Vol C Tables 4.2.6.8 and 6.1.1.4'
N N 0.0311 0.0180 'International Tables Vol C Tables 4.2.6.8 and 6.1.1.4'
Y Y -0.2670 2.0244 'International Tables Vol C Tables 4.2.6.8 and 6.1.1.4'

loop_
_geom_angle_atom_site_label_1
_geom_angle_atom_site_label_2
_geom_angle_atom_site_label_3
_geom_angle
_geom_angle_site_symmetry_3
I2 I1 I2 180.00(3) 2_566
I3 I4 I3 180.0 2_767
N4 Y8 N8 147.35(19) .
N4 Y8 N5 77.77(18) .
N8 Y8 N5 118.40(19) .
N4 Y8 N1 118.73(19) .
N8 Y8 N1 77.30(18) .
N5 Y8 N1 124.36(17) .
N4 Y8 N7 143.99(19) .
N8 Y8 N7 65.86(19) .
N5 Y8 N7 69.47(18) .
N1 Y8 N7 71.50(17) .
N4 Y8 N3 65.46(18) .
N8 Y8 N3 144.23(18) .
N5 Y8 N3 71.90(17) .
N1 Y8 N3 69.96(17) .
N7 Y8 N3 89.87(17) .
N4 Y8 Cl4 74.90(14) .
N8 Y8 Cl4 81.97(15) .
N5 Y8 Cl4 151.18(13) .
N1 Y8 Cl4 77.80(13) .
N7 Y8 Cl4 139.27(13) .
N3 Y8 Cl4 104.22(12) .
N4 Y8 Cl3 82.63(14) .
N8 Y8 Cl3 74.55(14) .
N5 Y8 Cl3 77.48(13) .
N1 Y8 Cl3 150.62(13) .
N7 Y8 Cl3 103.83(12) .
N3 Y8 Cl3 139.38(13) .
Cl4 Y8 Cl3 90.04(5) .
C7 N1 C1 114.8(6) .
C7 N1 Y8 119.7(4) .
C1 N1 Y8 116.8(4) .
C7 N2 C8 128.9(6) .
C7 N2 C6 106.8(6) .
C8 N2 C6 122.8(6) .
C8 N3 C12 117.8(6) .
C8 N3 Y8 127.1(4) .
C12 N3 Y8 113.9(4) .
C17 N4 C13 118.4(6) .
C17 N4 Y8 120.0(5) .
C13 N4 Y8 121.4(4) .
C24 N5 C18 114.6(6) .
C24 N5 Y8 118.9(4) .
C18 N5 Y8 117.7(4) .
C24 N6 C23 106.6(6) .
C24 N6 C25 127.6(5) .
C23 N6 C25 123.7(6) .
C25 N7 C29 117.7(6) .
C25 N7 Y8 126.5(4) .
C29 N7 Y8 114.6(4) .
C34 N8 C30 118.9(6) .
C34 N8 Y8 120.0(5) .
C30 N8 Y8 121.1(5) .
N1 C1 C2 123.2(7) .
N1 C1 H1 118.4 .
C2 C1 H1 118.4 .
C3 C2 C1 120.6(7) .
C3 C2 H2 119.7 .
C1 C2 H2 119.7 .
C2 C3 C4 117.9(7) .
C2 C3 H3 121.1 .
C4 C3 H3 121.1 .
C3 C4 C7 117.4(7) .
C3 C4 C5 135.9(7) .
C7 C4 C5 106.7(7) .
C6 C5 C4 107.7(6) .
C6 C5 H5 126.2 .
C4 C5 H5 126.2 .
C5 C6 N2 110.5(7) .
C5 C6 H6 124.7 .
N2 C6 H6 124.7 .
N1 C7 N2 125.9(6) .
N1 C7 C4 125.8(7) .
N2 C7 C4 108.3(6) .
N3 C8 N2 119.1(6) .
N3 C8 C9 122.6(7) .
N2 C8 C9 118.3(6) .
C10 C9 C8 118.7(7) .
C10 C9 H9 120.6 .
C8 C9 H9 120.6 .
C9 C10 C11 119.5(7) .
C9 C10 H10 120.2 .
C11 C10 H10 120.2 .
C10 C11 C12 119.0(7) .
C10 C11 H11 120.5 .
C12 C11 H11 120.5 .
N3 C12 C11 122.0(6) .
N3 C12 C13 118.5(6) .
C11 C12 C13 119.4(6) .
N4 C13 C14 120.5(7) .
N4 C13 C12 117.0(6) .
C14 C13 C12 122.4(7) .
C15 C14 C13 120.1(8) .
C15 C14 H14 119.9 .
C13 C14 H14 119.9 .
C14 C15 C16 119.0(7) .
C14 C15 H15 120.5 .
C16 C15 H15 120.5 .
C17 C16 C15 117.7(7) .
C17 C16 H16 121.2 .
C15 C16 H16 121.2 .
N4 C17 C16 124.1(7) .
N4 C17 H17 117.9 .
C16 C17 H17 117.9 .
N5 C18 C19 124.0(7) .
N5 C18 H18 118.0 .
C19 C18 H18 118.0 .
C20 C19 C18 119.7(7) .
C20 C19 H19 120.2 .
C18 C19 H19 120.2 .
C19 C20 C21 118.0(7) .
C19 C20 H20 121.0 .
C21 C20 H20 121.0 .
C20 C21 C24 117.7(7) .
C20 C21 C22 135.9(8) .
C24 C21 C22 106.4(7) .
C23 C22 C21 107.9(7) .
C23 C22 H22 126.1 .
C21 C22 H22 126.1 .
C22 C23 N6 110.5(7) .
C22 C23 H23 124.8 .
N6 C23 H23 124.8 .
N5 C24 N6 125.8(6) .
N5 C24 C21 125.5(7) .
N6 C24 C21 108.6(6) .
N7 C25 C26 123.7(7) .
N7 C25 N6 119.0(6) .
C26 C25 N6 117.3(6) .
C27 C26 C25 117.5(7) .
C27 C26 H26 121.2 .
C25 C26 H26 121.2 .
C26 C27 C28 119.9(7) .
C26 C27 H27 120.1 .
C28 C27 H27 120.1 .
C27 C28 C29 119.2(7) .
C27 C28 H28 120.4 .
C29 C28 H28 120.4 .
N7 C29 C28 121.6(7) .
N7 C29 C30 117.8(6) .
C28 C29 C30 120.6(7) .
N8 C30 C31 120.5(7) .
N8 C30 C29 118.0(6) .
C31 C30 C29 121.5(7) .
C32 C31 C30 119.8(8) .
C32 C31 H31 120.1 .
C30 C31 H31 120.1 .
C33 C32 C31 118.9(7) .
C33 C32 H32 120.5 .
C31 C32 H32 120.5 .
C32 C33 C34 118.8(8) .
C32 C33 H33 120.6 .
C34 C33 H33 120.6 .
N8 C34 C33 123.1(8) .
N8 C34 H34 118.5 .
C33 C34 H34 118.5 .
Cl3S C1S Cl2S 113.8(8) .
Cl3S C1S H1SA 108.8 .
Cl2S C1S H1SA 108.8 .
Cl3S C1S H1SB 108.8 .
Cl2S C1S H1SB 108.8 .
H1SA C1S H1SB 107.7 .

loop_
_geom_bond_atom_site_label_1
_geom_bond_atom_site_label_2
_geom_bond_distance
_geom_bond_site_symmetry_2
I1 I2 2.9089(6) .
I1 I2 2.9090(6) 2_566
I3 I4 2.9089(6) .
I4 I3 2.9089(6) 2_767
Y8 N4 2.462(6) .
Y8 N8 2.464(6) .
Y8 N5 2.532(6) .
Y8 N1 2.535(5) .
Y8 N7 2.604(5) .
Y8 N3 2.613(5) .
Y8 Cl4 2.6520(16) .
Y8 Cl3 2.6569(16) .
N1 C7 1.330(9) .
N1 C1 1.356(9) .
N2 C7 1.385(9) .
N2 C8 1.405(9) .
N2 C6 1.417(9) .
N3 C8 1.336(9) .
N3 C12 1.366(9) .
N4 C17 1.342(9) .
N4 C13 1.349(9) .
N5 C24 1.332(9) .
N5 C18 1.352(9) .
N6 C24 1.389(9) .
N6 C23 1.410(9) .
N6 C25 1.411(10) .
N7 C25 1.327(9) .
N7 C29 1.370(9) .
N8 C34 1.345(10) .
N8 C30 1.348(9) .
C1 C2 1.403(11) .
C1 H1 0.9500 .
C2 C3 1.369(12) .
C2 H2 0.9500 .
C3 C4 1.392(12) .
C3 H3 0.9500 .
C4 C7 1.420(9) .
C4 C5 1.430(11) .
C5 C6 1.342(12) .
C5 H5 0.9500 .
C6 H6 0.9500 .
C8 C9 1.413(9) .
C9 C10 1.362(12) .
C9 H9 0.9500 .
C10 C11 1.388(12) .
C10 H10 0.9500 .
C11 C12 1.388(10) .
C11 H11 0.9500 .
C12 C13 1.477(10) .
C13 C14 1.391(10) .
C14 C15 1.380(13) .
C14 H14 0.9500 .
C15 C16 1.389(13) .
C15 H15 0.9500 .
C16 C17 1.370(11) .
C16 H16 0.9500 .
C17 H17 0.9500 .
C18 C19 1.398(11) .
C18 H18 0.9500 .
C19 C20 1.378(13) .
C19 H19 0.9500 .
C20 C21 1.384(12) .
C20 H20 0.9500 .
C21 C24 1.413(10) .
C21 C22 1.433(11) .
C22 C23 1.343(13) .
C22 H22 0.9500 .
C23 H23 0.9500 .
C25 C26 1.408(9) .
C26 C27 1.379(13) .
C26 H26 0.9500 .
C27 C28 1.382(12) .
C27 H27 0.9500 .
C28 C29 1.389(10) .
C28 H28 0.9500 .
C29 C30 1.472(10) .
C30 C31 1.404(10) .
C31 C32 1.387(13) .
C31 H31 0.9500 .
C32 C33 1.374(13) .
C32 H32 0.9500 .
C33 C34 1.380(11) .
C33 H33 0.9500 .
C34 H34 0.9500 .
Cl2S C1S 1.766(14) .
Cl3S C1S 1.699(12) .
C1S H1SA 0.9900 .
C1S H1SB 0.9900 .
